data_4304383
loop_
_publ_author_name
'Yohannes T. Tesema'
'David M. Pham'
'Katherine J. Franz'

_publ_contact_author_address
;
Department of Chemistry, Duke University, 
Box 90346, Durham, North Carolina 27708
;
_publ_contact_author_email katherine.franz@duke.edu
_publ_contact_author_fax '+1 919 660 1605'
_publ_contact_author_name 'Katherine J. Franz'
_publ_contact_author_phone '+1 919 660 1541'
_publ_section_title
;
Counterions Influence Reactivity of Metal Ions with Cysteinyldopa Model
Compounds
;
_journal_name_full 'Inorganic Chemistry'
_journal_page_first 1087
_journal_page_last 1095
_journal_paper_doi 10.1021/ic701889w
_journal_volume 47
_journal_year 2008
_chemical_formula_moiety 'C34 H44 N2 O6 S2, C2 O0.50, H2 O'
_chemical_formula_sum 'C36 H46 N2 O7.5 S2'
_chemical_formula_weight 690.87
_chemical_name_common (bi-zine)*Et2O*2(H2O)
_chemical_name_systematic
; 
 ? 
;
_space_group_IT_number 15
_symmetry_cell_setting monoclinic
_symmetry_space_group_name_Hall '-C 2yc'
_symmetry_space_group_name_H-M 'C 1 2/c 1'
_atom_sites_solution_hydrogens geom
_atom_sites_solution_primary direct
_atom_sites_solution_secondary difmap
_audit_creation_method SHELXL-97
_cell_angle_alpha 90.00
_cell_angle_beta 107.672(2)
_cell_angle_gamma 90.00
_cell_formula_units_Z 8
_cell_length_a 35.489(4)
_cell_length_b 10.4012(11)
_cell_length_c 21.616(2)
_cell_measurement_reflns_used 1329
_cell_measurement_temperature 298(2)
_cell_measurement_theta_max 19.03
_cell_measurement_theta_min 2.19
_cell_volume 7602.5(14)
_computing_cell_refinement SAINT
_computing_data_collection 'Apex II 2.0 Rev.2 (Bruker, 2005)'
_computing_data_reduction 'SAINT 7.12A (Bruker, 2004)'
_computing_molecular_graphics 'SHELXTL 5.1, XP (Sheldrick, 1994)'
_computing_publication_material 'SHELXS-97 (Sheldrick, 1990)'
_computing_structure_refinement 'SHELXL-97 (Sheldrick, 1997)'
_computing_structure_solution 'SHELXS-97 (Sheldrick, 1990)'
_diffrn_ambient_temperature 298(2)
_diffrn_detector_area_resol_mean 8.3
_diffrn_measured_fraction_theta_full 0.999
_diffrn_measured_fraction_theta_max 0.999
_diffrn_measurement_device_type 'Bruker KAPPA Apex II'
_diffrn_measurement_method \w
_diffrn_radiation_monochromator graphite
_diffrn_radiation_source 'fine-focus sealed tube'
_diffrn_radiation_type MoK\a
_diffrn_radiation_wavelength 0.71073
_diffrn_reflns_av_R_equivalents 0.0000
_diffrn_reflns_av_sigmaI/netI 0.0948
_diffrn_reflns_limit_h_max 37
_diffrn_reflns_limit_h_min -39
_diffrn_reflns_limit_k_max 11
_diffrn_reflns_limit_k_min 0
_diffrn_reflns_limit_l_max 23
_diffrn_reflns_limit_l_min 0
_diffrn_reflns_number 5436
_diffrn_reflns_theta_full 23.21
_diffrn_reflns_theta_max 23.21
_diffrn_reflns_theta_min 1.20
_diffrn_standards_number 0
_exptl_absorpt_coefficient_mu 0.188
_exptl_absorpt_correction_type multi-scan
_exptl_absorpt_process_details 'SADABS 2.10 (Sheldrick, 2004)'
_exptl_crystal_colour 'Brown '
_exptl_crystal_density_diffrn 1.207
_exptl_crystal_density_method 'not measured'
_exptl_crystal_description Plate
_exptl_crystal_F_000 2944
_exptl_crystal_size_max 0.12
_exptl_crystal_size_mid 0.1
_exptl_crystal_size_min 0.08
_refine_diff_density_max 0.626
_refine_diff_density_min -1.700
_refine_diff_density_rms 0.084
_refine_ls_extinction_method none
_refine_ls_goodness_of_fit_ref 0.995
_refine_ls_hydrogen_treatment constr
_refine_ls_matrix_type full
_refine_ls_number_parameters 443
_refine_ls_number_reflns 5436
_refine_ls_number_restraints 6
_refine_ls_restrained_S_all 0.995
_refine_ls_R_factor_all 0.1534
_refine_ls_R_factor_gt 0.0850
_refine_ls_shift/su_max 0.030
_refine_ls_shift/su_mean 0.005
_refine_ls_structure_factor_coef Fsqd
_refine_ls_weighting_details 'calc w=1/[\s^2^(Fo^2^)+(0.1516P)^2^+0.0000P] where P=(Fo^2^+2Fc^2^)/3'
_refine_ls_weighting_scheme calc
_refine_ls_wR_factor_gt 0.2195
_refine_ls_wR_factor_ref 0.2591
_reflns_number_gt 2872
_reflns_number_total 5436
_reflns_threshold_expression I>2\s(I)
_cod_data_source_file ic701889w-file002_3.cif
_cod_data_source_block 4932
_cod_depositor_comments
;
The following automatic conversions were performed:
'_symmetry_cell_setting' value 'Monoclinic' changed to 'monoclinic'
according to '/home/saulius/struct/CIF-dictionaries/cif_core.dic'
dictionary named 'cif_core.dic' version 2.4.1 from
2010-06-29.

'_exptl_absorpt_correction_type' value 'Multi-scan' changed
to 'multi-scan' according to
'/home/saulius/struct/CIF-dictionaries/cif_core.dic' dictionary named
'cif_core.dic' version 2.4.1 from 2010-06-29.

Automatic conversion script
Id: cif_fix_enum 1527 2010-12-29 10:47:43Z saulius 
;
_cod_original_cell_volume 7602.4(14)
_cod_original_sg_symbol_H-M 'C 2/c'
_cod_original_formula_sum 'C36 H46 N2 O7.50 S2'
_cod_database_code 4304383

loop_
_symmetry_equiv_pos_as_xyz
'x, y, z'
'-x, y, -z+1/2'
'x+1/2, y+1/2, z'
'-x+1/2, y+1/2, -z+1/2'
'-x, -y, -z'
'x, -y, z-1/2'
'-x+1/2, -y+1/2, -z'
'x+1/2, -y+1/2, z-1/2'

loop_
_atom_site_label
_atom_site_type_symbol
_atom_site_fract_x
_atom_site_fract_y
_atom_site_fract_z
_atom_site_U_iso_or_equiv
_atom_site_adp_type
_atom_site_occupancy
_atom_site_symmetry_multiplicity
_atom_site_calc_flag
_atom_site_refinement_flags
_atom_site_disorder_assembly
_atom_site_disorder_group
S1 S 0.15863(5) 0.74581(17) 0.24609(8) 0.0435(5) Uani 1 1 d . . .
S2 S 0.15906(5) 0.74830(17) 0.41264(8) 0.0423(5) Uani 1 1 d . . .
O1 O 0.04101(13) 1.0305(4) 0.1321(2) 0.0509(12) Uani 1 1 d . . .
H1A H 0.0312 0.9729 0.1481 0.076 Uiso 1 1 calc R . .
O2 O 0.06107(14) 0.5146(4) 0.2539(2) 0.0480(12) Uani 1 1 d . . .
H2 H 0.0398(19) 0.428(6) 0.246(3) 0.058 Uiso 1 1 d . . .
O3 O 0.01622(14) 0.6320(4) 0.1819(2) 0.0552(13) Uani 1 1 d . . .
O4 O 0.04026(12) 0.4702(4) 0.4096(2) 0.0504(13) Uani 1 1 d . . .
H4A H 0.0310 0.5274 0.3833 0.076 Uiso 1 1 calc R . .
O5 O 0.06180(14) 0.9847(4) 0.3085(2) 0.0500(12) Uani 1 1 d . . .
H5 H 0.039(2) 1.069(6) 0.290(3) 0.060 Uiso 1 1 d . . .
O6 O 0.01661(15) 0.8679(4) 0.3349(2) 0.0582(14) Uani 1 1 d . . .
N1 N 0.07135(14) 0.8133(5) 0.1895(2) 0.0336(12) Uani 1 1 d . . .
N2 N 0.07131(14) 0.6857(5) 0.3832(2) 0.0307(12) Uani 1 1 d . . .
C1 C 0.14018(18) 0.8929(6) 0.2087(3) 0.0323(15) Uani 1 1 d . . .
C2 C 0.09864(18) 0.9103(6) 0.1877(3) 0.0333(15) Uani 1 1 d . . .
C3 C 0.08099(18) 1.0190(6) 0.1525(3) 0.0356(16) Uani 1 1 d . . .
C4 C 0.10411(18) 1.1163(6) 0.1369(3) 0.0352(15) Uani 1 1 d . . .
C5 C 0.14493(19) 1.0939(6) 0.1586(3) 0.0370(16) Uani 1 1 d . . .
H5A H 0.1609 1.1570 0.1491 0.044 Uiso 1 1 calc R . .
C6 C 0.16415(17) 0.9876(6) 0.1930(3) 0.0316(15) Uani 1 1 d . . .
C7 C 0.08162(18) 0.7178(6) 0.2283(3) 0.0329(15) Uani 1 1 d . . .
C8 C 0.11999(17) 0.7068(6) 0.2810(3) 0.0333(15) Uani 1 1 d . . .
H8A H 0.1234 0.6168 0.2951 0.040 Uiso 1 1 calc R . .
C9 C 0.0505(2) 0.6152(7) 0.2204(3) 0.0452(18) Uani 1 1 d . . .
C10 C 0.20966(18) 0.9767(6) 0.2109(3) 0.0420(17) Uani 1 1 d . . .
C11 C 0.22110(19) 0.8600(7) 0.1781(3) 0.0543(19) Uani 1 1 d . . .
H11A H 0.2133 0.7831 0.1954 0.082 Uiso 1 1 calc R . .
H11B H 0.2492 0.8593 0.1860 0.082 Uiso 1 1 calc R . .
H11C H 0.2080 0.8640 0.1322 0.082 Uiso 1 1 calc R . .
C12 C 0.2284(2) 0.9698(8) 0.2845(3) 0.065(2) Uani 1 1 d . . .
H12A H 0.2175 0.8984 0.3013 0.097 Uiso 1 1 calc R . .
H12B H 0.2231 1.0480 0.3039 0.097 Uiso 1 1 calc R . .
H12C H 0.2565 0.9585 0.2944 0.097 Uiso 1 1 calc R . .
C13 C 0.2278(2) 1.0951(7) 0.1873(4) 0.060(2) Uani 1 1 d . . .
H13A H 0.2177 1.1008 0.1408 0.090 Uiso 1 1 calc R . .
H13B H 0.2561 1.0865 0.2001 0.090 Uiso 1 1 calc R . .
H13C H 0.2209 1.1716 0.2062 0.090 Uiso 1 1 calc R . .
C14 C 0.0861(2) 1.2349(6) 0.0964(3) 0.0469(18) Uani 1 1 d . . .
C15 C 0.0603(2) 1.1895(8) 0.0285(3) 0.072(2) Uani 1 1 d . . .
H15A H 0.0758 1.1367 0.0092 0.107 Uiso 1 1 calc R . .
H15B H 0.0507 1.2630 0.0014 0.107 Uiso 1 1 calc R . .
H15C H 0.0382 1.1407 0.0328 0.107 Uiso 1 1 calc R . .
C16 C 0.0602(2) 1.3109(7) 0.1291(4) 0.065(2) Uani 1 1 d . . .
H16A H 0.0761 1.3383 0.1714 0.098 Uiso 1 1 calc R . .
H16B H 0.0391 1.2572 0.1331 0.098 Uiso 1 1 calc R . .
H16C H 0.0494 1.3848 0.1032 0.098 Uiso 1 1 calc R . .
C17 C 0.1177(2) 1.3241(8) 0.0860(4) 0.074(3) Uani 1 1 d . . .
H17A H 0.1333 1.2782 0.0639 0.111 Uiso 1 1 calc R . .
H17B H 0.1345 1.3536 0.1273 0.111 Uiso 1 1 calc R . .
H17C H 0.1053 1.3965 0.0603 0.111 Uiso 1 1 calc R . .
C18 C 0.13968(18) 0.6024(6) 0.4321(3) 0.0344(15) Uani 1 1 d . . .
C19 C 0.09790(17) 0.5878(6) 0.4114(3) 0.0325(15) Uani 1 1 d . . .
C20 C 0.08011(18) 0.4785(6) 0.4292(3) 0.0327(15) Uani 1 1 d . . .
C21 C 0.10285(19) 0.3824(6) 0.4679(3) 0.0362(15) Uani 1 1 d . . .
C22 C 0.14361(19) 0.4018(6) 0.4866(3) 0.0360(15) Uani 1 1 d . . .
H22A H 0.1592 0.3379 0.5120 0.043 Uiso 1 1 calc R . .
C23 C 0.16348(17) 0.5065(6) 0.4713(3) 0.0316(15) Uani 1 1 d . . .
C24 C 0.08142(19) 0.7807(6) 0.3543(3) 0.0365(16) Uani 1 1 d . . .
C25 C 0.11984(17) 0.7883(6) 0.3389(3) 0.0327(15) Uani 1 1 d . . .
H25A H 0.1236 0.8779 0.3281 0.039 Uiso 1 1 calc R . .
C26 C 0.0508(2) 0.8836(6) 0.3319(3) 0.0455(18) Uani 1 1 d . . .
C27 C 0.08418(19) 0.2651(6) 0.4903(3) 0.0444(17) Uani 1 1 d . . .
C28 C 0.0584(2) 0.1908(7) 0.4313(4) 0.066(2) Uani 1 1 d . . .
H28A H 0.0746 0.1590 0.4063 0.099 Uiso 1 1 calc R . .
H28B H 0.0385 0.2470 0.4049 0.099 Uiso 1 1 calc R . .
H28C H 0.0459 0.1199 0.4458 0.099 Uiso 1 1 calc R . .
C29 C 0.0589(2) 0.3103(8) 0.5326(4) 0.068(2) Uani 1 1 d . . .
H29A H 0.0381 0.3653 0.5076 0.102 Uiso 1 1 calc R . .
H29B H 0.0752 0.3567 0.5694 0.102 Uiso 1 1 calc R . .
H29C H 0.0475 0.2369 0.5473 0.102 Uiso 1 1 calc R . .
C30 C 0.1152(2) 0.1736(7) 0.5307(4) 0.072(2) Uani 1 1 d . . .
H30A H 0.1327 0.1485 0.5066 0.108 Uiso 1 1 calc R . .
H30B H 0.1025 0.0987 0.5411 0.108 Uiso 1 1 calc R . .
H30C H 0.1301 0.2155 0.5702 0.108 Uiso 1 1 calc R . .
C31 C 0.20877(18) 0.5134(7) 0.4986(3) 0.0417(17) Uani 1 1 d . . .
C32 C 0.2261(2) 0.3965(7) 0.5404(4) 0.061(2) Uani 1 1 d . . .
H32A H 0.2198 0.3200 0.5144 0.092 Uiso 1 1 calc R . .
H32B H 0.2151 0.3906 0.5758 0.092 Uiso 1 1 calc R . .
H32C H 0.2543 0.4054 0.5572 0.092 Uiso 1 1 calc R . .
C33 C 0.2211(2) 0.6324(7) 0.5417(3) 0.058(2) Uani 1 1 d . . .
H33A H 0.2124 0.7084 0.5162 0.087 Uiso 1 1 calc R . .
H33B H 0.2494 0.6340 0.5598 0.087 Uiso 1 1 calc R . .
H33C H 0.2093 0.6292 0.5762 0.087 Uiso 1 1 calc R . .
C34 C 0.2278(2) 0.5178(8) 0.4429(4) 0.071(2) Uani 1 1 d . . .
H34A H 0.2201 0.5957 0.4185 0.106 Uiso 1 1 calc R . .
H34B H 0.2189 0.4452 0.4148 0.106 Uiso 1 1 calc R . .
H34C H 0.2560 0.5151 0.4608 0.106 Uiso 1 1 calc R . .
O1W O 0.0000 0.3707(9) 0.2500 0.100 Uiso 1 2 d SD . .
H1W H 0.007(3) 0.4113(12) 0.28750(14) 0.120 Uiso 1 1 d D . .
O2W O 0.0000 1.1305(9) 0.2500 0.100 Uiso 1 2 d SD . .
H2W H 0.008(2) 1.0902(12) 0.221(2) 0.120 Uiso 1 1 d D . .
O7 O 0.1272(5) 0.2542(16) 0.3126(8) 0.120(5) Uiso 0.50 1 d P A 1
C35 C 0.1669(5) 0.3966(17) 0.2775(8) 0.074(5) Uiso 0.50 1 d P A 1
C36 C 0.1519(5) 0.3221(16) 0.2970(7) 0.059(4) Uiso 0.50 1 d P A 1
C37 C 0.1462(7) 0.189(2) 0.3444(12) 0.101(7) Uiso 0.50 1 d P A 1
C38 C 0.1625(7) 0.110(2) 0.3888(12) 0.121(8) Uiso 0.50 1 d P A 1

loop_
_atom_site_aniso_label
_atom_site_aniso_U_11
_atom_site_aniso_U_22
_atom_site_aniso_U_33
_atom_site_aniso_U_23
_atom_site_aniso_U_13
_atom_site_aniso_U_12
S1 0.0401(10) 0.0458(10) 0.0485(10) 0.0137(9) 0.0194(8) 0.0113(9)
S2 0.0401(10) 0.0461(10) 0.0370(9) 0.0069(8) 0.0060(8) -0.0126(9)
O1 0.037(3) 0.057(3) 0.059(3) 0.019(2) 0.016(2) 0.009(2)
O2 0.054(3) 0.029(3) 0.058(3) 0.003(2) 0.012(2) -0.009(2)
O3 0.038(3) 0.050(3) 0.068(3) -0.002(3) 0.002(3) -0.007(2)
O4 0.031(3) 0.056(3) 0.058(3) 0.021(2) 0.006(2) -0.008(2)
O5 0.055(3) 0.034(3) 0.063(3) 0.009(2) 0.022(3) 0.011(2)
O6 0.044(3) 0.048(3) 0.086(4) 0.009(3) 0.025(3) 0.005(2)
N1 0.030(3) 0.035(3) 0.040(3) -0.001(3) 0.017(3) 0.001(2)
N2 0.032(3) 0.035(3) 0.024(3) 0.002(2) 0.006(2) 0.005(2)
C1 0.038(4) 0.037(4) 0.022(3) 0.002(3) 0.010(3) 0.004(3)
C2 0.038(4) 0.035(4) 0.032(3) 0.004(3) 0.018(3) 0.005(3)
C3 0.029(4) 0.048(4) 0.031(3) 0.006(3) 0.009(3) 0.011(3)
C4 0.039(4) 0.032(4) 0.038(4) 0.009(3) 0.017(3) -0.001(3)
C5 0.040(4) 0.037(4) 0.043(4) -0.003(3) 0.026(3) -0.008(3)
C6 0.030(4) 0.032(4) 0.033(3) 0.002(3) 0.011(3) -0.003(3)
C7 0.038(4) 0.028(4) 0.038(4) 0.002(3) 0.020(3) 0.001(3)
C8 0.035(4) 0.028(4) 0.041(4) 0.009(3) 0.017(3) 0.006(3)
C9 0.062(5) 0.040(5) 0.043(4) -0.014(4) 0.029(4) -0.004(4)
C10 0.028(4) 0.056(4) 0.039(4) 0.003(3) 0.006(3) -0.006(3)
C11 0.034(4) 0.066(5) 0.066(5) 0.002(4) 0.020(4) 0.005(4)
C12 0.044(5) 0.101(7) 0.042(4) 0.000(4) 0.002(4) -0.012(4)
C13 0.039(4) 0.066(5) 0.072(5) -0.004(4) 0.014(4) -0.021(4)
C14 0.054(5) 0.040(4) 0.049(4) 0.018(3) 0.019(4) 0.012(4)
C15 0.086(6) 0.076(6) 0.048(5) 0.023(4) 0.013(4) 0.028(5)
C16 0.071(6) 0.051(5) 0.081(6) 0.007(4) 0.036(5) 0.021(4)
C17 0.067(6) 0.060(5) 0.101(7) 0.029(5) 0.036(5) -0.003(4)
C18 0.038(4) 0.041(4) 0.027(3) -0.008(3) 0.013(3) -0.011(3)
C19 0.032(4) 0.040(4) 0.028(3) -0.001(3) 0.014(3) -0.006(3)
C20 0.026(4) 0.041(4) 0.031(3) 0.004(3) 0.007(3) -0.006(3)
C21 0.038(4) 0.040(4) 0.030(3) 0.002(3) 0.010(3) 0.002(3)
C22 0.043(4) 0.035(4) 0.024(3) 0.002(3) 0.001(3) 0.004(3)
C23 0.032(4) 0.036(4) 0.027(3) 0.004(3) 0.010(3) 0.004(3)
C24 0.045(4) 0.031(4) 0.028(3) -0.003(3) 0.004(3) -0.006(3)
C25 0.035(4) 0.033(4) 0.031(3) 0.010(3) 0.011(3) 0.002(3)
C26 0.067(5) 0.032(4) 0.033(4) -0.005(3) 0.008(4) 0.009(4)
C27 0.051(4) 0.040(4) 0.036(4) 0.016(3) 0.004(3) -0.006(3)
C28 0.079(6) 0.047(5) 0.063(5) 0.003(4) 0.009(5) -0.016(4)
C29 0.079(6) 0.074(6) 0.058(5) 0.008(4) 0.032(5) -0.019(5)
C30 0.071(6) 0.052(5) 0.083(6) 0.036(4) 0.007(5) -0.009(4)
C31 0.027(4) 0.057(5) 0.037(4) 0.005(3) 0.005(3) 0.000(3)
C32 0.036(4) 0.071(5) 0.072(5) 0.015(4) 0.009(4) 0.005(4)
C33 0.040(4) 0.074(6) 0.053(5) 0.004(4) 0.004(4) -0.008(4)
C34 0.045(5) 0.098(7) 0.077(6) 0.011(5) 0.030(4) 0.003(4)

loop_
_atom_type_symbol
_atom_type_description
_atom_type_scat_dispersion_real
_atom_type_scat_dispersion_imag
_atom_type_scat_source
C C 0.0033 0.0016 'International Tables Vol C Tables 4.2.6.8 and 6.1.1.4'
H H 0.0000 0.0000 'International Tables Vol C Tables 4.2.6.8 and 6.1.1.4'
N N 0.0061 0.0033 'International Tables Vol C Tables 4.2.6.8 and 6.1.1.4'
O O 0.0106 0.0060 'International Tables Vol C Tables 4.2.6.8 and 6.1.1.4'
S S 0.1246 0.1234 'International Tables Vol C Tables 4.2.6.8 and 6.1.1.4'

loop_
_geom_angle_atom_site_label_1
_geom_angle_atom_site_label_2
_geom_angle_atom_site_label_3
_geom_angle
_geom_angle_site_symmetry_1
_geom_angle_site_symmetry_3
_geom_angle_publ_flag
C1 S1 C8 99.4(3) . . ?
C18 S2 C25 98.9(3) . . ?
C3 O1 H1A 109.5 . . ?
C9 O2 H2 120(3) . . ?
C20 O4 H4A 109.5 . . ?
C26 O5 H5 119(3) . . ?
C7 N1 C2 120.9(5) . . ?
C24 N2 C19 121.7(5) . . ?
C6 C1 C2 118.6(5) . . ?
C6 C1 S1 123.4(5) . . ?
C2 C1 S1 117.6(4) . . ?
C3 C2 N1 113.3(5) . . ?
C3 C2 C1 121.9(5) . . ?
N1 C2 C1 123.9(5) . . ?
O1 C3 C2 120.0(6) . . ?
O1 C3 C4 119.1(5) . . ?
C2 C3 C4 120.9(6) . . ?
C5 C4 C3 114.8(5) . . ?
C5 C4 C14 122.4(5) . . ?
C3 C4 C14 122.8(6) . . ?
C6 C5 C4 127.0(6) . . ?
C6 C5 H5A 116.5 . . ?
C4 C5 H5A 116.5 . . ?
C5 C6 C1 116.8(5) . . ?
C5 C6 C10 119.8(5) . . ?
C1 C6 C10 123.3(5) . . ?
N1 C7 C8 124.9(5) . . ?
N1 C7 C9 115.0(6) . . ?
C8 C7 C9 120.0(6) . . ?
C7 C8 C25 110.9(5) . . ?
C7 C8 S1 107.3(4) . . ?
C25 C8 S1 114.5(4) . . ?
C7 C8 H8A 108.0 . . ?
C25 C8 H8A 108.0 . . ?
S1 C8 H8A 108.0 . . ?
O3 C9 O2 123.5(6) . . ?
O3 C9 C7 120.3(7) . . ?
O2 C9 C7 116.3(7) . . ?
C11 C10 C12 110.7(6) . . ?
C11 C10 C13 106.6(5) . . ?
C12 C10 C13 106.7(6) . . ?
C11 C10 C6 110.4(5) . . ?
C12 C10 C6 110.8(5) . . ?
C13 C10 C6 111.5(5) . . ?
C10 C11 H11A 109.5 . . ?
C10 C11 H11B 109.5 . . ?
H11A C11 H11B 109.5 . . ?
C10 C11 H11C 109.5 . . ?
H11A C11 H11C 109.5 . . ?
H11B C11 H11C 109.5 . . ?
C10 C12 H12A 109.5 . . ?
C10 C12 H12B 109.5 . . ?
H12A C12 H12B 109.5 . . ?
C10 C12 H12C 109.5 . . ?
H12A C12 H12C 109.5 . . ?
H12B C12 H12C 109.5 . . ?
C10 C13 H13A 109.5 . . ?
C10 C13 H13B 109.5 . . ?
H13A C13 H13B 109.5 . . ?
C10 C13 H13C 109.5 . . ?
H13A C13 H13C 109.5 . . ?
H13B C13 H13C 109.5 . . ?
C17 C14 C4 111.9(6) . . ?
C17 C14 C16 108.9(6) . . ?
C4 C14 C16 110.9(5) . . ?
C17 C14 C15 107.1(6) . . ?
C4 C14 C15 108.7(6) . . ?
C16 C14 C15 109.2(6) . . ?
C14 C15 H15A 109.5 . . ?
C14 C15 H15B 109.5 . . ?
H15A C15 H15B 109.5 . . ?
C14 C15 H15C 109.5 . . ?
H15A C15 H15C 109.5 . . ?
H15B C15 H15C 109.5 . . ?
C14 C16 H16A 109.5 . . ?
C14 C16 H16B 109.5 . . ?
H16A C16 H16B 109.5 . . ?
C14 C16 H16C 109.5 . . ?
H16A C16 H16C 109.5 . . ?
H16B C16 H16C 109.5 . . ?
C14 C17 H17A 109.5 . . ?
C14 C17 H17B 109.5 . . ?
H17A C17 H17B 109.5 . . ?
C14 C17 H17C 109.5 . . ?
H17A C17 H17C 109.5 . . ?
H17B C17 H17C 109.5 . . ?
C23 C18 C19 119.4(5) . . ?
C23 C18 S2 123.0(5) . . ?
C19 C18 S2 117.5(5) . . ?
N2 C19 C20 114.1(5) . . ?
N2 C19 C18 124.2(5) . . ?
C20 C19 C18 120.8(6) . . ?
O4 C20 C21 120.2(5) . . ?
O4 C20 C19 118.6(5) . . ?
C21 C20 C19 121.1(6) . . ?
C20 C21 C22 115.6(6) . . ?
C20 C21 C27 122.2(6) . . ?
C22 C21 C27 122.2(6) . . ?
C23 C22 C21 126.9(6) . . ?
C23 C22 H22A 116.5 . . ?
C21 C22 H22A 116.5 . . ?
C22 C23 C18 116.2(6) . . ?
C22 C23 C31 119.5(5) . . ?
C18 C23 C31 124.3(5) . . ?
N2 C24 C25 123.9(6) . . ?
N2 C24 C26 115.3(6) . . ?
C25 C24 C26 120.7(5) . . ?
C24 C25 C8 112.7(5) . . ?
C24 C25 S2 107.4(4) . . ?
C8 C25 S2 113.8(4) . . ?
C24 C25 H25A 107.6 . . ?
C8 C25 H25A 107.6 . . ?
S2 C25 H25A 107.6 . . ?
O6 C26 O5 123.3(6) . . ?
O6 C26 C24 120.8(6) . . ?
O5 C26 C24 115.9(7) . . ?
C30 C27 C21 111.9(6) . . ?
C30 C27 C29 107.5(6) . . ?
C21 C27 C29 109.4(6) . . ?
C30 C27 C28 108.0(6) . . ?
C21 C27 C28 110.2(5) . . ?
C29 C27 C28 109.8(6) . . ?
C27 C28 H28A 109.5 . . ?
C27 C28 H28B 109.5 . . ?
H28A C28 H28B 109.5 . . ?
C27 C28 H28C 109.5 . . ?
H28A C28 H28C 109.5 . . ?
H28B C28 H28C 109.5 . . ?
C27 C29 H29A 109.5 . . ?
C27 C29 H29B 109.5 . . ?
H29A C29 H29B 109.5 . . ?
C27 C29 H29C 109.5 . . ?
H29A C29 H29C 109.5 . . ?
H29B C29 H29C 109.5 . . ?
C27 C30 H30A 109.5 . . ?
C27 C30 H30B 109.5 . . ?
H30A C30 H30B 109.5 . . ?
C27 C30 H30C 109.5 . . ?
H30A C30 H30C 109.5 . . ?
H30B C30 H30C 109.5 . . ?
C32 C31 C33 107.1(5) . . ?
C32 C31 C23 112.1(5) . . ?
C33 C31 C23 110.2(5) . . ?
C32 C31 C34 106.9(6) . . ?
C33 C31 C34 109.7(6) . . ?
C23 C31 C34 110.7(5) . . ?
C31 C32 H32A 109.5 . . ?
C31 C32 H32B 109.5 . . ?
H32A C32 H32B 109.5 . . ?
C31 C32 H32C 109.5 . . ?
H32A C32 H32C 109.5 . . ?
H32B C32 H32C 109.5 . . ?
C31 C33 H33A 109.5 . . ?
C31 C33 H33B 109.5 . . ?
H33A C33 H33B 109.5 . . ?
C31 C33 H33C 109.5 . . ?
H33A C33 H33C 109.5 . . ?
H33B C33 H33C 109.5 . . ?
C31 C34 H34A 109.5 . . ?
C31 C34 H34B 109.5 . . ?
H34A C34 H34B 109.5 . . ?
C31 C34 H34C 109.5 . . ?
H34A C34 H34C 109.5 . . ?
H34B C34 H34C 109.5 . . ?
C37 O7 C36 100(2) . . ?
C35 C36 O7 165(2) . . ?
C35 C36 C37 158.7(19) . . ?
O7 C36 C37 35.7(10) . . ?
O7 C37 C38 166(3) . . ?
O7 C37 C36 44.0(14) . . ?
C38 C37 C36 147(2) . . ?

loop_
_geom_bond_atom_site_label_1
_geom_bond_atom_site_label_2
_geom_bond_distance
_geom_bond_site_symmetry_2
_geom_bond_publ_flag
S1 C1 1.761(6) . ?
S1 C8 1.801(6) . ?
S2 C18 1.769(6) . ?
S2 C25 1.818(6) . ?
O1 C3 1.357(7) . ?
O1 H1A 0.8200 . ?
O2 C9 1.263(8) . ?
O2 H2 1.15(7) . ?
O3 C9 1.261(8) . ?
O4 C20 1.350(7) . ?
O4 H4A 0.8200 . ?
O5 C26 1.279(8) . ?
O5 H5 1.18(7) . ?
O6 C26 1.245(8) . ?
N1 C7 1.280(7) . ?
N1 C2 1.407(7) . ?
N2 C24 1.277(7) . ?
N2 C19 1.397(7) . ?
C1 C6 1.409(8) . ?
C1 C2 1.417(8) . ?
C2 C3 1.399(8) . ?
C3 C4 1.408(8) . ?
C4 C5 1.400(8) . ?
C4 C14 1.535(8) . ?
C5 C6 1.390(8) . ?
C5 H5A 0.9300 . ?
C6 C10 1.547(8) . ?
C7 C8 1.491(8) . ?
C7 C9 1.507(9) . ?
C8 C25 1.513(8) . ?
C8 H8A 0.9800 . ?
C10 C11 1.521(9) . ?
C10 C12 1.528(9) . ?
C10 C13 1.546(9) . ?
C11 H11A 0.9600 . ?
C11 H11B 0.9600 . ?
C11 H11C 0.9600 . ?
C12 H12A 0.9600 . ?
C12 H12B 0.9600 . ?
C12 H12C 0.9600 . ?
C13 H13A 0.9600 . ?
C13 H13B 0.9600 . ?
C13 H13C 0.9600 . ?
C14 C17 1.527(9) . ?
C14 C16 1.534(9) . ?
C14 C15 1.550(10) . ?
C15 H15A 0.9600 . ?
C15 H15B 0.9600 . ?
C15 H15C 0.9600 . ?
C16 H16A 0.9600 . ?
C16 H16B 0.9600 . ?
C16 H16C 0.9600 . ?
C17 H17A 0.9600 . ?
C17 H17B 0.9600 . ?
C17 H17C 0.9600 . ?
C18 C23 1.412(8) . ?
C18 C19 1.421(8) . ?
C19 C20 1.410(8) . ?
C20 C21 1.392(8) . ?
C21 C22 1.393(8) . ?
C21 C27 1.535(8) . ?
C22 C23 1.390(8) . ?
C22 H22A 0.9300 . ?
C23 C31 1.537(8) . ?
C24 C25 1.501(8) . ?
C24 C26 1.497(9) . ?
C25 H25A 0.9800 . ?
C27 C30 1.517(9) . ?
C27 C29 1.537(9) . ?
C27 C28 1.534(9) . ?
C28 H28A 0.9600 . ?
C28 H28B 0.9600 . ?
C28 H28C 0.9600 . ?
C29 H29A 0.9600 . ?
C29 H29B 0.9600 . ?
C29 H29C 0.9600 . ?
C30 H30A 0.9600 . ?
C30 H30B 0.9600 . ?
C30 H30C 0.9600 . ?
C31 C32 1.528(9) . ?
C31 C33 1.531(9) . ?
C31 C34 1.549(9) . ?
C32 H32A 0.9600 . ?
C32 H32B 0.9600 . ?
C32 H32C 0.9600 . ?
C33 H33A 0.9600 . ?
C33 H33B 0.9600 . ?
C33 H33C 0.9600 . ?
C34 H34A 0.9600 . ?
C34 H34B 0.9600 . ?
C34 H34C 0.9600 . ?
O1W H1W 0.880(4) . ?
O2W H2W 0.879(4) . ?
O7 C37 1.05(2) . ?
O7 C36 1.251(19) . ?
C35 C36 1.093(19) . ?
C36 C37 1.77(3) . ?
C37 C38 1.27(3) . ?

loop_
_geom_hbond_atom_site_label_D
_geom_hbond_atom_site_label_H
_geom_hbond_atom_site_label_A
_geom_hbond_distance_DH
_geom_hbond_distance_HA
_geom_hbond_distance_DA
_geom_hbond_angle_DHA
_geom_hbond_site_symmetry_A
O1 H1A O6 0.82 2.14 2.904(6) 154.7 2
O1 H1A N1 0.82 2.19 2.644(7) 114.8 .
O2 H2 O1W 1.15(7) 1.56(6) 2.614(7) 149(5) .
O4 H4A O3 0.82 2.13 2.891(6) 154.0 2
O4 H4A N2 0.82 2.18 2.636(6) 115.0 .
O5 H5 O2W 1.18(7) 1.53(7) 2.650(7) 156(5) .
O1W H1W O3 0.880(4) 2.59(4) 3.224(9) 129(4) 2
O1W H1W O4 0.880(4) 2.616(13) 3.468(5) 163(4) .
O2W H2W O1 0.879(4) 2.600(9) 3.456(5) 165(2) .
O2W H2W O6 0.879(4) 2.63(4) 3.244(9) 128(3) 2

loop_
_geom_torsion_atom_site_label_1
_geom_torsion_atom_site_label_2
_geom_torsion_atom_site_label_3
_geom_torsion_atom_site_label_4
_geom_torsion
_geom_torsion_site_symmetry_1
_geom_torsion_site_symmetry_2
_geom_torsion_site_symmetry_3
_geom_torsion_site_symmetry_4
_geom_torsion_publ_flag
C8 S1 C1 C6 157.5(5) . . . . ?
C8 S1 C1 C2 -29.1(5) . . . . ?
C7 N1 C2 C3 -168.1(5) . . . . ?
C7 N1 C2 C1 22.7(8) . . . . ?
C6 C1 C2 C3 -0.6(8) . . . . ?
S1 C1 C2 C3 -174.4(4) . . . . ?
C6 C1 C2 N1 167.7(5) . . . . ?
S1 C1 C2 N1 -6.1(7) . . . . ?
N1 C2 C3 O1 9.2(8) . . . . ?
C1 C2 C3 O1 178.6(5) . . . . ?
N1 C2 C3 C4 -169.8(5) . . . . ?
C1 C2 C3 C4 -0.4(9) . . . . ?
O1 C3 C4 C5 -178.4(5) . . . . ?
C2 C3 C4 C5 0.6(8) . . . . ?
O1 C3 C4 C14 -1.1(9) . . . . ?
C2 C3 C4 C14 177.8(6) . . . . ?
C3 C4 C5 C6 0.2(9) . . . . ?
C14 C4 C5 C6 -177.1(6) . . . . ?
C4 C5 C6 C1 -1.1(9) . . . . ?
C4 C5 C6 C10 177.7(6) . . . . ?
C2 C1 C6 C5 1.2(8) . . . . ?
S1 C1 C6 C5 174.7(4) . . . . ?
C2 C1 C6 C10 -177.5(5) . . . . ?
S1 C1 C6 C10 -4.1(8) . . . . ?
C2 N1 C7 C8 9.3(8) . . . . ?
C2 N1 C7 C9 -174.4(5) . . . . ?
N1 C7 C8 C25 77.2(7) . . . . ?
C9 C7 C8 C25 -99.0(6) . . . . ?
N1 C7 C8 S1 -48.5(7) . . . . ?
C9 C7 C8 S1 135.3(5) . . . . ?
C1 S1 C8 C7 51.0(4) . . . . ?
C1 S1 C8 C25 -72.5(5) . . . . ?
N1 C7 C9 O3 -6.1(8) . . . . ?
C8 C7 C9 O3 170.4(5) . . . . ?
N1 C7 C9 O2 173.8(5) . . . . ?
C8 C7 C9 O2 -9.7(8) . . . . ?
C5 C6 C10 C11 -117.0(6) . . . . ?
C1 C6 C10 C11 61.7(7) . . . . ?
C5 C6 C10 C12 120.0(6) . . . . ?
C1 C6 C10 C12 -61.3(8) . . . . ?
C5 C6 C10 C13 1.3(8) . . . . ?
C1 C6 C10 C13 180.0(6) . . . . ?
C5 C4 C14 C17 -2.2(9) . . . . ?
C3 C4 C14 C17 -179.2(6) . . . . ?
C5 C4 C14 C16 -124.0(7) . . . . ?
C3 C4 C14 C16 58.9(8) . . . . ?
C5 C4 C14 C15 115.9(7) . . . . ?
C3 C4 C14 C15 -61.1(8) . . . . ?
C25 S2 C18 C23 157.0(5) . . . . ?
C25 S2 C18 C19 -28.4(5) . . . . ?
C24 N2 C19 C20 -167.6(5) . . . . ?
C24 N2 C19 C18 23.6(8) . . . . ?
C23 C18 C19 N2 167.6(5) . . . . ?
S2 C18 C19 N2 -7.1(7) . . . . ?
C23 C18 C19 C20 -0.5(8) . . . . ?
S2 C18 C19 C20 -175.2(4) . . . . ?
N2 C19 C20 O4 9.4(8) . . . . ?
C18 C19 C20 O4 178.6(5) . . . . ?
N2 C19 C20 C21 -168.7(5) . . . . ?
C18 C19 C20 C21 0.5(9) . . . . ?
O4 C20 C21 C22 -178.6(5) . . . . ?
C19 C20 C21 C22 -0.5(8) . . . . ?
O4 C20 C21 C27 -0.6(9) . . . . ?
C19 C20 C21 C27 177.5(6) . . . . ?
C20 C21 C22 C23 0.7(9) . . . . ?
C27 C21 C22 C23 -177.3(6) . . . . ?
C21 C22 C23 C18 -0.8(9) . . . . ?
C21 C22 C23 C31 177.7(6) . . . . ?
C19 C18 C23 C22 0.6(8) . . . . ?
S2 C18 C23 C22 175.0(4) . . . . ?
C19 C18 C23 C31 -177.8(5) . . . . ?
S2 C18 C23 C31 -3.4(8) . . . . ?
C19 N2 C24 C25 9.4(8) . . . . ?
C19 N2 C24 C26 -174.6(5) . . . . ?
N2 C24 C25 C8 77.0(7) . . . . ?
C26 C24 C25 C8 -98.8(6) . . . . ?
N2 C24 C25 S2 -49.1(7) . . . . ?
C26 C24 C25 S2 135.2(5) . . . . ?
C7 C8 C25 C24 41.6(7) . . . . ?
S1 C8 C25 C24 163.2(4) . . . . ?
C7 C8 C25 S2 164.1(4) . . . . ?
S1 C8 C25 S2 -74.3(5) . . . . ?
C18 S2 C25 C24 51.3(4) . . . . ?
C18 S2 C25 C8 -74.1(4) . . . . ?
N2 C24 C26 O6 -8.1(9) . . . . ?
C25 C24 C26 O6 168.0(6) . . . . ?
N2 C24 C26 O5 173.6(5) . . . . ?
C25 C24 C26 O5 -10.3(8) . . . . ?
C20 C21 C27 C30 179.0(6) . . . . ?
C22 C21 C27 C30 -3.1(9) . . . . ?
C20 C21 C27 C29 -62.0(8) . . . . ?
C22 C21 C27 C29 115.9(7) . . . . ?
C20 C21 C27 C28 58.8(8) . . . . ?
C22 C21 C27 C28 -123.3(7) . . . . ?
C22 C23 C31 C32 0.6(8) . . . . ?
C18 C23 C31 C32 178.9(6) . . . . ?
C22 C23 C31 C33 -118.6(6) . . . . ?
C18 C23 C31 C33 59.7(7) . . . . ?
C22 C23 C31 C34 119.8(6) . . . . ?
C18 C23 C31 C34 -61.8(8) . . . . ?
C37 O7 C36 C35 -171(7) . . . . ?
C36 O7 C37 C38 151(12) . . . . ?
C35 C36 C37 O7 174(5) . . . . ?
C35 C36 C37 C38 6(7) . . . . ?
O7 C36 C37 C38 -168(5) . . . . ?
